data_1545921
loop_
_publ_author_name
'Launay, S.'
'Mahe, P.'
'Quarton, M.'
'Robert, F.'

_publ_section_title
;
 Polymorphisme et structure cristalline de ThV2O7
;
_journal_name_full 'Journal of Solid State Chemistry'
_journal_page_first 305
_journal_page_last 313
_journal_paper_doi 10.1016/0022-4596(92)90038-W
_journal_volume 97
_journal_year 1992
_chemical_formula_sum 'O7 Th V2'
_chemical_formula_weight 445.917
_space_group_IT_number 33
_symmetry_cell_setting orthorhombic
_symmetry_Int_Tables_number 33
_symmetry_space_group_name_Hall 'P -2ac -2n'
_symmetry_space_group_name_H-M 'P n 21 a'
_cell_angle_alpha 90.
_cell_angle_beta 90.
_cell_angle_gamma 90.
_cell_formula_units_Z 8
_cell_length_a 7.201(1)
_cell_length_b 22.771(1)
_cell_length_c 6.945(1)
_cell_volume 1138.8(2)
_diffrn_ambient_temperature 293
_diffrn_radiation_probe x-ray
_diffrn_radiation_type MoK\a
_diffrn_radiation_wavelength 0.71069
_exptl_absorpt_coefficient_mu 30.07
_exptl_crystal_density_diffrn 5.202
_exptl_crystal_F_000 1536
_refine_ls_number_reflns 1506
_refine_ls_R_factor_gt 0.030
_refine_ls_wR_factor_gt 0.034
_cod_data_source_file JSSC-1992-97-305-313.cif
_cod_data_source_block ThV2O7
_cod_depositor_comments
;
In Pnma : R = 0.048 and Rw = 0.076
;
_cod_database_code 1545921

loop_
_symmetry_equiv_pos_site_id
_symmetry_equiv_pos_as_xyz
1 x,y,z
2 -x,1/2+y,-z
3 1/2-x,1/2+y,1/2+z
4 1/2+x,y,1/2-z

loop_
_atom_site_label
_atom_site_type_symbol
_atom_site_thermal_displace_type
_atom_site_fract_x
_atom_site_fract_y
_atom_site_fract_z
_atom_site_occupancy
_atom_site_U_iso_or_equiv
_atom_site_calc_flag
_atom_site_refinement_flags
_atom_site_disorder_assembly
_atom_site_disorder_group
Th1 Th Uiso 0.2411(2) 0.1079(2) 0.1215(3) 1.000 0.0066(3) . . . .
Th11 Th Uiso 0.2582(2) -0.1091(2) -0.3781(3) 1.000 0.0074(4) . . . .
V1 V Uiso 0.2480(10) 0.0652(4) 0.575(2) 1.000 0.0090(10) . . . .
V2 V Uiso 0.2517(9) -0.0633(4) 0.0770(10) 1.000 0.0050(10) . . . .
V3 V Uiso 0.5353(4) 0.2416(2) 0.0442(4) 1.000 0.0101(6) . . . .
V4 V Uiso 0.4950(3) 0.2520(4) -0.4230(4) 1.000 0.0102(4) . . . .
O11 O Uiso 0.422(2) 0.0869(8) 0.420(3) 1.000 0.009(3) . . . .
O12 O Uiso 0.259(3) 0.0990(10) 0.792(4) 1.000 0.013(5) . . . .
O13 O Uiso 0.249(3) 0.4945(8) 0.098(3) 1.000 0.017(3) . . . .
O14 O Uiso 0.073(4) 0.0900(10) 0.432(4) 1.000 0.023(6) . . . .
O21 O Uiso 0.264(4) -0.0970(10) 0.291(5) 1.000 0.024(7) . . . .
O22 O Uiso 0.203(3) 0.0096(9) 0.116(3) 1.000 0.020(4) . . . .
O23 O Uiso 0.087(2) -0.0977(9) -0.080(3) 1.000 0.014(4) . . . .
O24 O Uiso 0.442(3) -0.0763(8) -0.067(3) 1.000 0.009(4) . . . .
O31 O Uiso 0.504(2) 0.1833(6) 0.188(2) 1.000 0.012(2) . . . .
O32 O Uiso 0.416(2) 0.2990(7) 0.113(2) 1.000 0.016(3) . . . .
O34 O Uiso 0.464(2) 0.2193(7) -0.189(3) 1.000 0.020(3) . . . .
O41 O Uiso 0.630(2) 0.2043(7) -0.550(2) 1.000 0.014(3) . . . .
O42 O Uiso 0.590(2) 0.3136(8) -0.410(3) 1.000 0.020(3) . . . .
O43 O Uiso 0.267(2) 0.2603(7) -0.528(2) 1.000 0.019(3) . . . .

loop_
_geom_angle_atom_site_label_1
_geom_angle_atom_site_label_2
_geom_angle_atom_site_label_3
_geom_angle
_geom_angle_site_symmetry_1
_geom_angle_site_symmetry_2
_geom_angle_site_symmetry_3
_geom_angle_publ_flag
O11 Th1 O14 60.4(8) . . . yes
O11 Th1 O22 83.5(7) . . . yes
O11 Th1 O31 66.3(5) . . . yes
O11 Th1 O12 141.3(7) . . 1_554 yes
O11 Th1 O41 121.6(6) . . 4_454 yes
O11 Th1 O11 124.8(6) . . 4_455 yes
O11 Th1 O31 92.5(5) . . 4_455 yes
O11 Th1 O14 65.5(8) . . 4_555 yes
O14 Th1 O22 78.1(8) . . . yes
O14 Th1 O31 107.9(7) . . . yes
O12 Th1 O14 150.3(8) 1_554 . . yes
O14 Th1 O41 99.6(7) . . 4_454 yes
O11 Th1 O14 66.6(8) 4_455 . . yes
O14 Th1 O31 52.4(6) . . 4_455 yes
O14 Th1 O14 125.0(9) . . 4_555 yes
O22 Th1 O31 138.4(6) . . . yes
O12 Th1 O22 84.4(8) 1_554 . . yes
O22 Th1 O41 150.2(7) . . 4_454 yes
O11 Th1 O22 71.3(7) 4_455 . . yes
O22 Th1 O31 123.4(6) . . 4_455 yes
O14 Th1 O22 87.2(8) 4_555 . . yes
O12 Th1 O31 101.2(6) 1_554 . . yes
O31 Th1 O41 71.0(5) . . 4_454 yes
O11 Th1 O31 149.7(6) 4_455 . . yes
O31 Th1 O31 87.4(4) . . 4_455 yes
O14 Th1 O31 55.0(6) 4_555 . . yes
O12 Th1 O41 83.9(7) 1_554 . 4_454 yes
O11 Th1 O12 85.2(7) 4_455 . 1_554 yes
O12 Th1 O31 124.5(6) 1_554 . 4_455 yes
O12 Th1 O14 77.3(8) 1_554 . 4_555 yes
O11 Th1 O41 80.5(6) 4_455 . 4_454 yes
O31 Th1 O41 47.2(4) 4_455 . 4_454 yes
O14 Th1 O41 116.6(7) 4_555 . 4_454 yes
O11 Th1 O31 65.4(5) 4_455 . 4_455 yes
O11 Th1 O14 153.5(8) 4_455 . 4_555 yes
O14 Th1 O31 141.2(7) 4_555 . 4_455 yes
O23 Th11 O24 61.7(6) . . . yes
O21 Th11 O23 147.6(8) 1_554 . . yes
O23 Th11 O42 142.0(7) . . 2_644 yes
O13 Th11 O23 86.7(7) 3_544 . . yes
O23 Th11 O32 81.5(6) . . 3_544 yes
O23 Th11 O24 67.9(6) . . 4_454 yes
O23 Th11 O23 126.4(6) . . 4_554 yes
O21 Th11 O24 140.3(8) 1_554 . . yes
O24 Th11 O42 117.0(6) . . 2_644 yes
O13 Th11 O24 77.7(7) 3_544 . . yes
O24 Th11 O32 121.4(5) . . 3_544 yes
O24 Th11 O24 120.8(7) . . 4_454 yes
O23 Th11 O24 64.8(7) 4_554 . . yes
O21 Th11 O42 60.0(8) 1_554 . 2_644 yes
O13 Th11 O21 79.2(8) 3_544 . 1_554 yes
O21 Th11 O32 94.9(7) 1_554 . 3_544 yes
O21 Th11 O24 79.9(9) 1_554 . 4_454 yes
O21 Th11 O23 81.3(9) 1_554 . 4_554 yes
O13 Th11 O42 131.3(7) 3_544 . 2_644 yes
O32 Th11 O42 67.2(5) 3_544 . 2_644 yes
O24 Th11 O42 121.7(6) 4_454 . 2_644 yes
O23 Th11 O42 65.2(6) 4_554 . 2_644 yes
O13 Th11 O32 147.4(6) 3_544 . 3_544 yes
O13 Th11 O24 70.2(7) 3_544 . 4_454 yes
O13 Th11 O23 84.6(7) 3_544 . 4_554 yes
O24 Th11 O32 77.2(6) 4_454 . 3_544 yes
O23 Th11 O32 126.6(6) 4_554 . 3_544 yes
O23 Th11 O24 150.9(7) 4_554 . 4_454 yes
O11 V1 O12 113.0(11) . . . yes
O11 V1 O14 94.5(13) . . . yes
O11 V1 O13 109.7(11) . . 3_545 yes
O12 V1 O14 113.8(13) . . . yes
O12 V1 O13 111.3(13) . . 3_545 yes
O13 V1 O14 113.5(12) 3_545 . . yes
O21 V2 O22 108.3(12) . . . yes
O21 V2 O23 112.0(12) . . . yes
O21 V2 O24 113.2(13) . . . yes
O22 V2 O23 112.5(10) . . . yes
O22 V2 O24 114.8(10) . . . yes
O23 V2 O24 95.6(10) . . . yes
O31 V3 O32 112.8(7) . . . yes
O31 V3 O34 106.2(8) . . . yes
O31 V3 O43 111.4(7) . . 4_554 yes
O32 V3 O34 110.1(7) . . . yes
O32 V3 O43 109.3(8) . . 4_554 yes
O34 V3 O43 106.9(7) . . 4_554 yes
O34 V4 O41 105.9(8) . . . yes
O34 V4 O42 111.9(10) . . . yes
O34 V4 O43 107.2(7) . . . yes
O41 V4 O42 110.6(8) . . . yes
O41 V4 O43 112.1(7) . . . yes
O42 V4 O43 109.1(9) . . . yes
Th1 O11 V1 101.2(8) . . . yes
Th1 O11 Th1 111.6(8) . . 4_555 yes
Th1 O11 V1 147.2(11) 4_555 . . yes
Th1 O12 V1 157.2(14) 1_556 . . yes
Th11 O13 V1 178.3(15) 3_555 . 3_554 yes
Th1 O14 V1 101.5(13) . . . yes
Th1 O14 Th1 108.3(10) . . 4_455 yes
Th1 O14 V1 149.9(16) 4_455 . . yes
Th11 O21 V2 159.1(15) 1_556 . . yes
Th1 O22 V2 159.5(13) . . . yes
Th11 O23 V2 103.3(7) . . . yes
Th11 O23 Th11 112.8(8) . . 4_454 yes
Th11 O23 V2 140.8(10) 4_454 . . yes
Th11 O24 V2 97.2(9) . . . yes
Th11 O24 Th11 104.8(7) . . 4_554 yes
Th11 O24 V2 153.0(12) 4_554 . . yes
Th1 O31 V3 121.0(7) . . . yes
Th1 O31 Th1 97.2(5) . . 4_555 yes
Th1 O31 V3 134.0(7) 4_555 . . yes
Th11 O32 V3 164.3(8) 3_555 . . yes
V3 O34 V4 132.0(9) . . . yes
Th1 O41 V4 152.2(9) 4_554 . . yes
Th11 O42 V4 140.9(12) 2_654 . . yes
V3 O43 V4 151.6(10) 4_454 . . yes

loop_
_geom_bond_atom_site_label_1
_geom_bond_atom_site_label_2
_geom_bond_distance
_geom_bond_site_symmetry_1
_geom_bond_site_symmetry_2
_geom_bond_publ_flag
Th1 O11 2.495(19) . . yes
Th1 O14 2.51(3) . . yes
Th1 O22 2.26(2) . . yes
Th1 O31 2.597(14) . . yes
Th1 O12 2.30(3) . 1_554 yes
Th1 O41 2.389(16) . 4_454 yes
Th1 O11 2.365(15) . 4_455 yes
Th1 O31 2.759(14) . 4_455 yes
Th1 O14 2.45(3) . 4_555 yes
Th11 O23 2.42(2) . . yes
Th11 O24 2.64(2) . . yes
Th11 O21 2.32(3) . 1_554 yes
Th11 O42 2.541(19) . 2_644 yes
Th11 O13 2.366(19) . 3_544 yes
Th11 O32 2.441(16) . 3_544 yes
Th11 O24 2.43(2) . 4_454 yes
Th11 O23 2.400(15) . 4_554 yes
V1 O11 1.72(2) . . yes
V1 O12 1.69(3) . . yes
V1 O14 1.70(3) . . yes
V1 O13 1.62(2) . 3_545 yes
V2 O21 1.68(3) . . yes
V2 O22 1.72(2) . . yes
V2 O23 1.79(2) . . yes
V2 O24 1.72(2) . . yes
V3 O31 1.677(14) . . yes
V3 O32 1.636(16) . . yes
V3 O34 1.77(2) . . yes
V3 O43 1.726(15) . 4_554 yes
V4 O34 1.80(2) . . yes
V4 O41 1.704(16) . . yes
V4 O42 1.563(19) . . yes
V4 O43 1.806(15) . . yes

loop_
_geom_torsion_atom_site_label_1
_geom_torsion_atom_site_label_2
_geom_torsion_atom_site_label_3
_geom_torsion_atom_site_label_4
_geom_torsion
_geom_torsion_site_symmetry_1
_geom_torsion_site_symmetry_2
_geom_torsion_site_symmetry_3
_geom_torsion_site_symmetry_4
_geom_torsion_publ_flag
O14 Th1 O11 V1 10.4(8) . . . . no
O14 Th1 O11 Th1 -167.2(11) . . . 4_555 no
O22 Th1 O11 V1 -69.6(9) . . . . no
O22 Th1 O11 Th1 112.8(9) . . . 4_555 no
O31 Th1 O11 V1 139.8(10) . . . . no
O31 Th1 O11 Th1 -37.8(6) . . . 4_555 no
O12 Th1 O11 V1 -142.2(11) 1_554 . . . no
O12 Th1 O11 Th1 40.2(15) 1_554 . . 4_555 no
O41 Th1 O11 V1 93.3(9) 4_454 . . . no
O41 Th1 O11 Th1 -84.3(8) 4_454 . . 4_555 no
O11 Th1 O11 V1 -7.7(12) 4_455 . . . no
O11 Th1 O11 Th1 174.7(7) 4_455 . . 4_555 no
O31 Th1 O11 V1 53.8(8) 4_455 . . . no
O31 Th1 O11 Th1 -123.9(7) 4_455 . . 4_555 no
O14 Th1 O11 V1 -159.4(11) 4_555 . . . no
O14 Th1 O11 Th1 23.0(8) 4_555 . . 4_555 no
O11 Th1 O14 V1 -10.6(9) . . . . no
O11 Th1 O14 Th1 174.1(12) . . . 4_455 no
O22 Th1 O14 V1 78.7(11) . . . . no
O22 Th1 O14 Th1 -96.7(10) . . . 4_455 no
O31 Th1 O14 V1 -58.7(11) . . . . no
O31 Th1 O14 Th1 126.0(8) . . . 4_455 no
O12 Th1 O14 V1 134.0(15) 1_554 . . . no
O12 Th1 O14 Th1 -41(2) 1_554 . . 4_455 no
O41 Th1 O14 V1 -131.6(10) 4_454 . . . no
O41 Th1 O14 Th1 53.1(9) 4_454 . . 4_455 no
O11 Th1 O14 V1 153.2(13) 4_455 . . . no
O11 Th1 O14 Th1 -22.1(7) 4_455 . . 4_455 no
O31 Th1 O14 V1 -130.7(14) 4_455 . . . no
O31 Th1 O14 Th1 54.0(7) 4_455 . . 4_455 no
O14 Th1 O14 V1 0.7(15) 4_555 . . . no
O14 Th1 O14 Th1 -174.7(8) 4_555 . . 4_455 no
O11 Th1 O22 V2 -81(3) . . . . no
O14 Th1 O22 V2 -142(4) . . . . no
O31 Th1 O22 V2 -38(4) . . . . no
O12 Th1 O22 V2 62(3) 1_554 . . . no
O41 Th1 O22 V2 130(3) 4_454 . . . no
O11 Th1 O22 V2 149(4) 4_455 . . . no
O31 Th1 O22 V2 -170(3) 4_455 . . . no
O14 Th1 O22 V2 -15(3) 4_555 . . . no
O11 Th1 O31 V3 -177.2(10) . . . . no
O11 Th1 O31 Th1 29.5(5) . . . 4_555 no
O14 Th1 O31 V3 -132.2(9) . . . . no
O14 Th1 O31 Th1 74.5(7) . . . 4_555 no
O22 Th1 O31 V3 135.6(10) . . . . no
O22 Th1 O31 Th1 -17.7(10) . . . 4_555 no
O12 Th1 O31 V3 41.4(10) 1_554 . . . no
O12 Th1 O31 Th1 -111.9(7) 1_554 . . 4_555 no
O41 Th1 O31 V3 -38.0(8) 4_454 . . . no
O41 Th1 O31 Th1 168.7(6) 4_454 . . 4_555 no
O11 Th1 O31 V3 -58.3(15) 4_455 . . . no
O11 Th1 O31 Th1 148.4(11) 4_455 . . 4_555 no
O31 Th1 O31 V3 -83.3(8) 4_455 . . . no
O31 Th1 O31 Th1 123.4(5) 4_455 . . 4_555 no
O14 Th1 O31 V3 107.1(11) 4_555 . . . no
O14 Th1 O31 Th1 -46.3(8) 4_555 . . 4_555 no
O11 Th1 O12 V1 80(3) . . 1_554 1_554 no
O14 Th1 O12 V1 -47(4) . . 1_554 1_554 no
O22 Th1 O12 V1 7(3) . . 1_554 1_554 no
O31 Th1 O12 V1 146(3) . . 1_554 1_554 no
O11 Th1 O41 V4 -167.0(15) . . 4_454 4_454 no
O14 Th1 O41 V4 -105.9(18) . . 4_454 4_454 no
O22 Th1 O41 V4 -23(2) . . 4_454 4_454 no
O31 Th1 O41 V4 148.4(18) . . 4_454 4_454 no
O11 Th1 O11 Th1 39.4(11) . . 4_455 4_455 no
O11 Th1 O11 V1 -144.9(17) . . 4_455 4_455 no
O14 Th1 O11 Th1 22.2(8) . . 4_455 4_455 no
O14 Th1 O11 V1 -162(2) . . 4_455 4_455 no
O22 Th1 O11 Th1 107.1(9) . . 4_455 4_455 no
O22 Th1 O11 V1 -77.2(19) . . 4_455 4_455 no
O31 Th1 O11 Th1 -63.2(14) . . 4_455 4_455 no
O31 Th1 O11 V1 112.5(19) . . 4_455 4_455 no
O11 Th1 O31 Th1 -95.8(5) . . 4_455 4_455 no
O11 Th1 O31 V3 51.8(10) . . 4_455 4_455 no
O14 Th1 O31 Th1 -47.0(8) . . 4_455 4_455 no
O14 Th1 O31 V3 100.7(13) . . 4_455 4_455 no
O22 Th1 O31 Th1 -11.9(8) . . 4_455 4_455 no
O22 Th1 O31 V3 135.7(11) . . 4_455 4_455 no
O31 Th1 O31 Th1 -162.0(5) . . 4_455 4_455 no
O31 Th1 O31 V3 -14.3(10) . . 4_455 4_455 no
O11 Th1 O14 Th1 -21.1(7) . . 4_555 4_555 no
O11 Th1 O14 V1 150(3) . . 4_555 4_555 no
O14 Th1 O14 Th1 -31.9(13) . . 4_555 4_555 no
O14 Th1 O14 V1 139(2) . . 4_555 4_555 no
O22 Th1 O14 Th1 -105.3(9) . . 4_555 4_555 no
O22 Th1 O14 V1 66(3) . . 4_555 4_555 no
O31 Th1 O14 Th1 56.2(7) . . 4_555 4_555 no
O31 Th1 O14 V1 -133(3) . . 4_555 4_555 no
O24 Th11 O23 V2 9.9(7) . . . . no
O24 Th11 O23 Th11 174.0(11) . . . 4_454 no
O21 Th11 O23 V2 -131.6(13) 1_554 . . . no
O21 Th11 O23 Th11 32.6(18) 1_554 . . 4_454 no
O42 Th11 O23 V2 108.4(11) 2_644 . . . no
O42 Th11 O23 Th11 -87.4(11) 2_644 . . 4_454 no
O13 Th11 O23 V2 -67.9(10) 3_544 . . . no
O13 Th11 O23 Th11 96.3(9) 3_544 . . 4_454 no
O32 Th11 O23 V2 142.6(9) 3_544 . . . no
O32 Th11 O23 Th11 -53.3(8) 3_544 . . 4_454 no
O24 Th11 O23 V2 -137.9(11) 4_454 . . . no
O24 Th11 O23 Th11 26.3(7) 4_454 . . 4_454 no
O23 Th11 O23 V2 12.8(13) 4_554 . . . no
O23 Th11 O23 Th11 177.0(7) 4_554 . . 4_454 no
O23 Th11 O24 V2 -10.1(8) . . . . no
O23 Th11 O24 Th11 154.0(9) . . . 4_554 no
O21 Th11 O24 V2 138.4(11) 1_554 . . . no
O21 Th11 O24 Th11 -57.5(14) 1_554 . . 4_554 no
O42 Th11 O24 V2 -146.9(8) 2_644 . . . no
O42 Th11 O24 Th11 17.1(9) 2_644 . . 4_554 no
O13 Th11 O24 V2 82.8(9) 3_544 . . . no
O13 Th11 O24 Th11 -113.1(8) 3_544 . . 4_554 no
O32 Th11 O24 V2 -68.4(10) 3_544 . . . no
O32 Th11 O24 Th11 95.7(8) 3_544 . . 4_554 no
O24 Th11 O24 V2 25.1(11) 4_454 . . . no
O24 Th11 O24 Th11 -170.9(6) 4_454 . . 4_554 no
O23 Th11 O24 V2 172.6(11) 4_554 . . . no
O23 Th11 O24 Th11 -23.4(7) 4_554 . . 4_554 no
O23 Th11 O21 V2 56(5) . . 1_554 1_554 no
O24 Th11 O21 V2 -65(5) . . 1_554 1_554 no
O23 Th11 O42 V4 -28.3(19) . . 2_644 2_644 no
O24 Th11 O42 V4 49.5(16) . . 2_644 2_644 no
O23 Th11 O24 Th11 -22.6(7) . . 4_454 4_454 no
O23 Th11 O24 V2 -166(3) . . 4_454 4_454 no
O24 Th11 O24 Th11 -55.7(9) . . 4_454 4_454 no
O24 Th11 O24 V2 161(2) . . 4_454 4_454 no
O23 Th11 O23 Th11 21.7(13) . . 4_554 4_554 no
O23 Th11 O23 V2 -133.4(16) . . 4_554 4_554 no
O24 Th11 O23 Th11 24.6(7) . . 4_554 4_554 no
O24 Th11 O23 V2 -130.6(19) . . 4_554 4_554 no
O12 V1 O11 Th1 -131.7(11) . . . . no
O12 V1 O11 Th1 44(2) . . . 4_555 no
O14 V1 O11 Th1 -13.5(11) . . . . no
O14 V1 O11 Th1 162.5(19) . . . 4_555 no
O13 V1 O11 Th1 103.4(11) 3_545 . . . no
O13 V1 O11 Th1 -81(2) 3_545 . . 4_555 no
O11 V1 O12 Th1 -141(3) . . . 1_556 no
O14 V1 O12 Th1 113(3) . . . 1_556 no
O13 V1 O12 Th1 -17(4) 3_545 . . 1_556 no
O11 V1 O14 Th1 13.4(11) . . . . no
O11 V1 O14 Th1 -175(3) . . . 4_455 no
O12 V1 O14 Th1 131.0(11) . . . . no
O12 V1 O14 Th1 -58(3) . . . 4_455 no
O13 V1 O14 Th1 -100.3(13) 3_545 . . . no
O13 V1 O14 Th1 71(3) 3_545 . . 4_455 no
O22 V2 O21 Th11 -1(5) . . . 1_556 no
O23 V2 O21 Th11 -125(4) . . . 1_556 no
O24 V2 O21 Th11 128(4) . . . 1_556 no
O21 V2 O22 Th1 115(3) . . . . no
O23 V2 O22 Th1 -121(3) . . . . no
O24 V2 O22 Th1 -13(4) . . . . no
O21 V2 O23 Th11 -131.3(12) . . . . no
O21 V2 O23 Th11 72(2) . . . 4_454 no
O22 V2 O23 Th11 106.4(10) . . . . no
O22 V2 O23 Th11 -50(2) . . . 4_454 no
O24 V2 O23 Th11 -13.5(10) . . . . no
O24 V2 O23 Th11 -170.0(17) . . . 4_454 no
O21 V2 O24 Th11 129.0(11) . . . . no
O21 V2 O24 Th11 -15(3) . . . 4_554 no
O22 V2 O24 Th11 -106.0(10) . . . . no
O22 V2 O24 Th11 110(2) . . . 4_554 no
O23 V2 O24 Th11 12.1(9) . . . . no
O23 V2 O24 Th11 -132(2) . . . 4_554 no
O32 V3 O31 Th1 89.8(9) . . . . no
O32 V3 O31 Th1 -128.5(9) . . . 4_555 no
O34 V3 O31 Th1 -30.9(9) . . . . no
O34 V3 O31 Th1 110.8(10) . . . 4_555 no
O43 V3 O31 Th1 -146.9(7) 4_554 . . . no
O43 V3 O31 Th1 -5.2(12) 4_554 . . 4_555 no
O31 V3 O34 V4 -167.0(11) . . . . no
O32 V3 O34 V4 70.6(13) . . . . no
O43 V3 O34 V4 -48.0(14) 4_554 . . . no
O31 V3 O43 V4 85(2) . . 4_554 4_554 no
O32 V3 O43 V4 -149.9(19) . . 4_554 4_554 no
O34 V3 O43 V4 -31(2) . . 4_554 4_554 no
O41 V4 O34 V3 115.4(12) . . . . no
O42 V4 O34 V3 -5.2(15) . . . . no
O43 V4 O34 V3 -124.8(12) . . . . no
O34 V4 O41 Th1 28.7(19) . . . 4_554 no
O42 V4 O41 Th1 150.1(17) . . . 4_554 no
O43 V4 O41 Th1 -87.9(18) . . . 4_554 no
O34 V4 O42 Th11 168.1(11) . . . 2_654 no
O41 V4 O42 Th11 50.3(15) . . . 2_654 no
O43 V4 O42 Th11 -73.5(14) . . . 2_654 no
O34 V4 O43 V3 -22(2) . . . 4_454 no
O41 V4 O43 V3 94(2) . . . 4_454 no
O42 V4 O43 V3 -143(2) . . . 4_454 no
